data_7121673
loop_
_publ_author_name
'Li, Jun'
'Daniliuc, Constantin G.'
'Kehr, Gerald'
'Erker, Gerhard'

_publ_section_title
;
 Selective formation of heterocyclic trans-cycloalkenes by alkyne addition
 to a biphenylene-based phosphane/borane frustrated Lewis pair.
;
_journal_issue 49
_journal_name_full 'Chemical communications (Cambridge, England)'
_journal_page_first 6344
_journal_page_last 6347
_journal_paper_doi 10.1039/c8cc03369b
_journal_volume 54
_journal_year 2018
_chemical_formula_sum 'C30 H28 Br P'
_chemical_formula_weight 499.40
_space_group_IT_number 14
_space_group_name_Hall '-P 2ybc'
_space_group_name_H-M_alt 'P 1 21/c 1'
_symmetry_cell_setting monoclinic
_symmetry_space_group_name_Hall '-P 2ybc'
_symmetry_space_group_name_H-M 'P 1 21/c 1'
_atom_sites_solution_hydrogens geom
_atom_sites_solution_primary direct
_atom_sites_solution_secondary difmap
_audit_creation_method SHELXL-97
_audit_update_record
;
2017-11-28 deposited with the CCDC.
2018-05-14 downloaded from the CCDC.
;
_cell_angle_alpha 90.00
_cell_angle_beta 107.321(1)
_cell_angle_gamma 90.00
_cell_formula_units_Z 4
_cell_length_a 18.8856(4)
_cell_length_b 8.5457(2)
_cell_length_c 15.9422(3)
_cell_measurement_reflns_used 4515
_cell_measurement_temperature 223(2)
_cell_measurement_theta_max 28.28
_cell_measurement_theta_min 4.08
_cell_volume 2456.24(9)
_computing_cell_refinement 'Collect (Nonius B.V., 1998)'
_computing_data_collection 'Collect (Nonius B.V., 1998)'
_computing_data_reduction 'Denzo-SMN (Otwinowski & Minor, 1997)'
_computing_molecular_graphics 'XP (BrukerAXS, 2000)'
_computing_publication_material 'SHELXL-97 (Sheldrick, 1997)'
_computing_structure_refinement 'SHELXL-97 (Sheldrick, 1997)'
_computing_structure_solution 'SHELXS-97 (Sheldrick, 1990)'
_diffrn_ambient_temperature 223(2)
_diffrn_measured_fraction_theta_full 0.960
_diffrn_measured_fraction_theta_max 0.960
_diffrn_measurement_device_type 'Nonius KappaCCD APEXII'
_diffrn_measurement_method '\w and \f scans'
_diffrn_radiation_monochromator 'Montel mirror'
_diffrn_radiation_source 'rotating anode Nonius FR591'
_diffrn_radiation_type MoK\a
_diffrn_radiation_wavelength 0.71073
_diffrn_reflns_av_R_equivalents 0.068
_diffrn_reflns_av_sigmaI/netI 0.0619
_diffrn_reflns_limit_h_max 22
_diffrn_reflns_limit_h_min -22
_diffrn_reflns_limit_k_max 9
_diffrn_reflns_limit_k_min -10
_diffrn_reflns_limit_l_max 18
_diffrn_reflns_limit_l_min -18
_diffrn_reflns_number 13982
_diffrn_reflns_theta_full 24.99
_diffrn_reflns_theta_max 24.99
_diffrn_reflns_theta_min 4.15
_exptl_absorpt_coefficient_mu 1.754
_exptl_absorpt_correction_T_max 0.9493
_exptl_absorpt_correction_T_min 0.6884
_exptl_absorpt_correction_type multi-scan
_exptl_absorpt_process_details 'Denzo (Otwinowski, Borek, Majewski & Minor, 2003)'
_exptl_crystal_colour yellow
_exptl_crystal_density_diffrn 1.350
_exptl_crystal_density_method 'not measured'
_exptl_crystal_description plate
_exptl_crystal_F_000 1032
_exptl_crystal_size_max 0.23
_exptl_crystal_size_mid 0.12
_exptl_crystal_size_min 0.03
_refine_diff_density_max 0.399
_refine_diff_density_min -0.409
_refine_diff_density_rms 0.077
_refine_ls_extinction_method none
_refine_ls_goodness_of_fit_ref 1.122
_refine_ls_hydrogen_treatment constr
_refine_ls_matrix_type full
_refine_ls_number_parameters 295
_refine_ls_number_reflns 4158
_refine_ls_number_restraints 0
_refine_ls_restrained_S_all 1.122
_refine_ls_R_factor_all 0.1084
_refine_ls_R_factor_gt 0.0703
_refine_ls_shift/su_max 0.000
_refine_ls_shift/su_mean 0.000
_refine_ls_structure_factor_coef Fsqd
_refine_ls_weighting_details 'calc w=1/[\s^2^(Fo^2^)+(0.0000P)^2^+9.7058P] where P=(Fo^2^+2Fc^2^)/3'
_refine_ls_weighting_scheme calc
_refine_ls_wR_factor_gt 0.1230
_refine_ls_wR_factor_ref 0.1439
_reflns_number_gt 2916
_reflns_number_total 4158
_reflns_threshold_expression >2sigma(I)
_cod_data_source_file c8cc03369b2.cif
_cod_data_source_block erk8227
_cod_depositor_comments 'Adding full bibliography for 7121673--7121682.cif.'
_cod_original_sg_symbol_H-M P21/c
_cod_database_code 7121673

loop_
_symmetry_equiv_pos_as_xyz
'x, y, z'
'-x, y+1/2, -z+1/2'
'-x, -y, -z'
'x, -y-1/2, z-1/2'

loop_
_atom_site_label
_atom_site_type_symbol
_atom_site_fract_x
_atom_site_fract_y
_atom_site_fract_z
_atom_site_U_iso_or_equiv
_atom_site_adp_type
_atom_site_occupancy
_atom_site_symmetry_multiplicity
_atom_site_calc_flag
_atom_site_refinement_flags
Br1 Br 0.12446(4) 0.23527(9) 0.25052(4) 0.0600(2) Uani 1 1 d .
P1 P 0.28999(8) 0.51619(19) 0.35599(10) 0.0406(4) Uani 1 1 d .
C1 C 0.2780(3) 0.4834(7) 0.4645(4) 0.0436(14) Uani 1 1 d .
C2 C 0.3250(3) 0.5513(8) 0.5434(4) 0.0491(16) Uani 1 1 d .
H2 H 0.3581 0.6309 0.5389 0.059 Uiso 1 1 calc R
C3 C 0.3239(3) 0.5047(9) 0.6261(4) 0.0556(17) Uani 1 1 d .
H3 H 0.3561 0.5537 0.6756 0.067 Uiso 1 1 calc R
C4 C 0.2761(4) 0.3864(8) 0.6385(4) 0.0567(18) Uani 1 1 d .
H4 H 0.2756 0.3546 0.6948 0.068 Uiso 1 1 calc R
C5 C 0.1244(4) 0.0924(8) 0.5379(5) 0.0571(18) Uani 1 1 d .
H5 H 0.1231 0.0651 0.5945 0.069 Uiso 1 1 calc R
C6 C 0.0783(4) 0.0221(8) 0.4628(5) 0.0611(19) Uani 1 1 d .
H6 H 0.0457 -0.0569 0.4691 0.073 Uiso 1 1 calc R
C7 C 0.0786(4) 0.0635(8) 0.3796(5) 0.0572(17) Uani 1 1 d .
H7 H 0.0459 0.0134 0.3308 0.069 Uiso 1 1 calc R
C8 C 0.1269(3) 0.1796(7) 0.3661(4) 0.0449(15) Uani 1 1 d .
C9 C 0.1732(3) 0.2488(7) 0.4385(4) 0.0422(14) Uani 1 1 d .
C10 C 0.2330(3) 0.3656(7) 0.4800(4) 0.0428(14) Uani 1 1 d .
C11 C 0.2310(3) 0.3212(7) 0.5644(4) 0.0454(15) Uani 1 1 d .
C12 C 0.1712(3) 0.2022(7) 0.5245(4) 0.0469(15) Uani 1 1 d .
C21 C 0.3670(3) 0.6602(8) 0.3779(4) 0.0450(15) Uani 1 1 d .
C22 C 0.3584(3) 0.8238(8) 0.3866(4) 0.0505(16) Uani 1 1 d .
C23 C 0.4178(4) 0.9213(9) 0.3870(4) 0.063(2) Uani 1 1 d .
H23 H 0.4119 1.0300 0.3911 0.076 Uiso 1 1 calc R
C24 C 0.4852(4) 0.8648(12) 0.3816(5) 0.071(2) Uani 1 1 d .
C25 C 0.4929(3) 0.7067(11) 0.3773(5) 0.070(2) Uani 1 1 d .
H25 H 0.5386 0.6665 0.3751 0.083 Uiso 1 1 calc R
C26 C 0.4357(3) 0.6015(9) 0.3761(4) 0.0554(18) Uani 1 1 d .
C27 C 0.2902(3) 0.9011(9) 0.3966(5) 0.0642(19) Uani 1 1 d .
H27A H 0.2540 0.9128 0.3393 0.096 Uiso 1 1 calc R
H27B H 0.3031 1.0034 0.4231 0.096 Uiso 1 1 calc R
H27C H 0.2695 0.8374 0.4338 0.096 Uiso 1 1 calc R
C28 C 0.5467(5) 0.9790(12) 0.3792(6) 0.107(4) Uani 1 1 d .
H28A H 0.5364 1.0225 0.3206 0.161 Uiso 1 1 calc R
H28B H 0.5938 0.9242 0.3945 0.161 Uiso 1 1 calc R
H28C H 0.5490 1.0628 0.4210 0.161 Uiso 1 1 calc R
C29 C 0.4507(4) 0.4272(10) 0.3729(5) 0.075(2) Uani 1 1 d .
H29A H 0.4202 0.3844 0.3176 0.113 Uiso 1 1 calc R
H29B H 0.4390 0.3752 0.4211 0.113 Uiso 1 1 calc R
H29C H 0.5027 0.4108 0.3778 0.113 Uiso 1 1 calc R
C31 C 0.2123(3) 0.6273(6) 0.2813(3) 0.0327(12) Uani 1 1 d .
C32 C 0.1446(3) 0.6739(7) 0.2930(4) 0.0369(13) Uani 1 1 d .
C33 C 0.0947(3) 0.7563(7) 0.2270(4) 0.0410(14) Uani 1 1 d .
H33 H 0.0492 0.7850 0.2353 0.049 Uiso 1 1 calc R
C34 C 0.1077(3) 0.7990(7) 0.1496(4) 0.0395(14) Uani 1 1 d .
C35 C 0.1741(3) 0.7483(7) 0.1385(3) 0.0408(13) Uani 1 1 d .
H35 H 0.1851 0.7761 0.0867 0.049 Uiso 1 1 calc R
C36 C 0.2242(3) 0.6599(7) 0.1993(3) 0.0363(13) Uani 1 1 d .
C37 C 0.1232(3) 0.6407(7) 0.3752(4) 0.0453(15) Uani 1 1 d .
H37A H 0.1198 0.5285 0.3824 0.068 Uiso 1 1 calc R
H37B H 0.0756 0.6886 0.3704 0.068 Uiso 1 1 calc R
H37C H 0.1606 0.6835 0.4257 0.068 Uiso 1 1 calc R
C38 C 0.0531(3) 0.8942(8) 0.0816(4) 0.0568(18) Uani 1 1 d .
H38A H 0.0512 0.8566 0.0236 0.085 Uiso 1 1 calc R
H38B H 0.0683 1.0031 0.0874 0.085 Uiso 1 1 calc R
H38C H 0.0044 0.8846 0.0899 0.085 Uiso 1 1 calc R
C39 C 0.2916(3) 0.5997(8) 0.1750(4) 0.0473(16) Uani 1 1 d .
H39A H 0.2822 0.6066 0.1119 0.071 Uiso 1 1 calc R
H39B H 0.3009 0.4915 0.1934 0.071 Uiso 1 1 calc R
H39C H 0.3346 0.6627 0.2042 0.071 Uiso 1 1 calc R

loop_
_atom_site_aniso_label
_atom_site_aniso_U_11
_atom_site_aniso_U_22
_atom_site_aniso_U_33
_atom_site_aniso_U_23
_atom_site_aniso_U_13
_atom_site_aniso_U_12
Br1 0.0698(4) 0.0658(5) 0.0467(4) -0.0043(4) 0.0208(3) -0.0131(4)
P1 0.0332(8) 0.0502(10) 0.0384(8) 0.0069(8) 0.0108(7) 0.0035(7)
C1 0.038(3) 0.054(4) 0.038(3) 0.003(3) 0.011(3) 0.006(3)
C2 0.037(3) 0.062(4) 0.050(4) 0.003(3) 0.015(3) 0.006(3)
C3 0.053(4) 0.074(5) 0.038(4) -0.004(4) 0.009(3) 0.006(4)
C4 0.063(4) 0.068(5) 0.039(4) 0.013(3) 0.016(3) 0.014(4)
C5 0.074(5) 0.045(4) 0.063(5) 0.009(4) 0.037(4) 0.004(4)
C6 0.075(5) 0.041(4) 0.080(5) 0.005(4) 0.042(4) -0.004(4)
C7 0.060(4) 0.051(4) 0.065(5) -0.003(4) 0.025(4) -0.007(4)
C8 0.046(3) 0.042(4) 0.048(4) 0.003(3) 0.016(3) 0.003(3)
C9 0.042(3) 0.045(3) 0.044(3) 0.009(3) 0.018(3) 0.008(3)
C10 0.041(3) 0.046(4) 0.042(3) 0.003(3) 0.012(3) 0.009(3)
C11 0.049(4) 0.049(4) 0.040(3) 0.018(3) 0.015(3) 0.010(3)
C12 0.053(4) 0.042(4) 0.051(4) 0.014(3) 0.023(3) 0.013(3)
C21 0.032(3) 0.067(4) 0.034(3) 0.004(3) 0.006(3) -0.002(3)
C22 0.041(3) 0.069(5) 0.041(4) -0.005(3) 0.013(3) -0.010(3)
C23 0.068(5) 0.070(5) 0.055(4) -0.012(4) 0.022(4) -0.028(4)
C24 0.060(5) 0.108(7) 0.048(4) -0.016(5) 0.020(4) -0.036(5)
C25 0.030(3) 0.121(8) 0.059(5) 0.001(5) 0.015(3) -0.009(4)
C26 0.033(3) 0.087(5) 0.044(4) 0.008(4) 0.008(3) 0.007(4)
C27 0.055(4) 0.069(5) 0.068(5) -0.011(4) 0.018(4) -0.004(4)
C28 0.086(6) 0.155(9) 0.093(7) -0.027(7) 0.045(5) -0.066(6)
C29 0.045(4) 0.100(6) 0.083(6) 0.016(5) 0.022(4) 0.023(4)
C31 0.034(3) 0.033(3) 0.031(3) 0.000(2) 0.009(2) 0.000(2)
C32 0.035(3) 0.038(3) 0.038(3) -0.004(3) 0.011(3) -0.005(3)
C33 0.036(3) 0.044(3) 0.044(3) -0.003(3) 0.012(3) 0.003(3)
C34 0.041(3) 0.039(3) 0.033(3) -0.001(3) 0.002(3) 0.001(3)
C35 0.043(3) 0.050(4) 0.029(3) 0.001(3) 0.010(2) 0.000(3)
C36 0.033(3) 0.040(3) 0.034(3) -0.001(3) 0.007(2) -0.003(3)
C37 0.043(3) 0.053(4) 0.045(3) 0.006(3) 0.021(3) 0.008(3)
C38 0.058(4) 0.063(4) 0.043(4) 0.002(3) 0.006(3) 0.016(4)
C39 0.041(3) 0.065(4) 0.038(3) 0.007(3) 0.015(3) 0.006(3)

loop_
_atom_type_symbol
_atom_type_description
_atom_type_scat_dispersion_real
_atom_type_scat_dispersion_imag
_atom_type_scat_source
C C 0.0033 0.0016 'International Tables Vol C Tables 4.2.6.8 and 6.1.1.4'
H H 0.0000 0.0000 'International Tables Vol C Tables 4.2.6.8 and 6.1.1.4'
P P 0.1023 0.0942 'International Tables Vol C Tables 4.2.6.8 and 6.1.1.4'
Br Br -0.2901 2.4595 'International Tables Vol C Tables 4.2.6.8 and 6.1.1.4'

loop_
_geom_angle_atom_site_label_1
_geom_angle_atom_site_label_2
_geom_angle_atom_site_label_3
_geom_angle
C1 P1 C31 112.9(2)
C1 P1 C21 103.5(3)
C31 P1 C21 102.0(3)
C10 C1 C2 113.1(5)
C10 C1 P1 122.2(5)
C2 C1 P1 123.3(5)
C3 C2 C1 122.6(6)
C3 C2 H2 118.7
C1 C2 H2 118.7
C2 C3 C4 122.2(6)
C2 C3 H3 118.9
C4 C3 H3 118.9
C11 C4 C3 115.8(6)
C11 C4 H4 122.1
C3 C4 H4 122.1
C12 C5 C6 115.8(6)
C12 C5 H5 122.1
C6 C5 H5 122.1
C7 C6 C5 122.7(6)
C7 C6 H6 118.7
C5 C6 H6 118.7
C6 C7 C8 121.2(7)
C6 C7 H7 119.4
C8 C7 H7 119.4
C9 C8 C7 117.4(6)
C9 C8 Br1 122.8(4)
C7 C8 Br1 119.8(5)
C8 C9 C12 119.8(6)
C8 C9 C10 150.5(5)
C12 C9 C10 89.7(5)
C1 C10 C11 123.9(6)
C1 C10 C9 145.5(5)
C11 C10 C9 90.6(5)
C4 C11 C10 122.2(6)
C4 C11 C12 147.3(6)
C10 C11 C12 90.5(5)
C5 C12 C9 123.2(6)
C5 C12 C11 147.5(6)
C9 C12 C11 89.3(5)
C26 C21 C22 119.3(6)
C26 C21 P1 116.0(5)
C22 C21 P1 124.4(5)
C23 C22 C21 118.2(6)
C23 C22 C27 116.8(7)
C21 C22 C27 125.0(6)
C24 C23 C22 122.9(7)
C24 C23 H23 118.6
C22 C23 H23 118.6
C25 C24 C23 117.5(7)
C25 C24 C28 122.6(8)
C23 C24 C28 119.9(9)
C24 C25 C26 123.0(7)
C24 C25 H25 118.5
C26 C25 H25 118.5
C21 C26 C25 119.0(7)
C21 C26 C29 122.4(6)
C25 C26 C29 118.6(6)
C22 C27 H27A 109.5
C22 C27 H27B 109.5
H27A C27 H27B 109.5
C22 C27 H27C 109.5
H27A C27 H27C 109.5
H27B C27 H27C 109.5
C24 C28 H28A 109.5
C24 C28 H28B 109.5
H28A C28 H28B 109.5
C24 C28 H28C 109.5
H28A C28 H28C 109.5
H28B C28 H28C 109.5
C26 C29 H29A 109.5
C26 C29 H29B 109.5
H29A C29 H29B 109.5
C26 C29 H29C 109.5
H29A C29 H29C 109.5
H29B C29 H29C 109.5
C32 C31 C36 117.8(5)
C32 C31 P1 129.7(4)
C36 C31 P1 112.4(4)
C33 C32 C31 119.0(5)
C33 C32 C37 117.4(5)
C31 C32 C37 123.5(5)
C34 C33 C32 123.8(5)
C34 C33 H33 118.1
C32 C33 H33 118.1
C33 C34 C35 116.2(5)
C33 C34 C38 121.7(5)
C35 C34 C38 122.2(5)
C36 C35 C34 122.9(5)
C36 C35 H35 118.5
C34 C35 H35 118.5
C35 C36 C31 119.9(5)
C35 C36 C39 117.3(5)
C31 C36 C39 122.7(5)
C32 C37 H37A 109.5
C32 C37 H37B 109.5
H37A C37 H37B 109.5
C32 C37 H37C 109.5
H37A C37 H37C 109.5
H37B C37 H37C 109.5
C34 C38 H38A 109.5
C34 C38 H38B 109.5
H38A C38 H38B 109.5
C34 C38 H38C 109.5
H38A C38 H38C 109.5
H38B C38 H38C 109.5
C36 C39 H39A 109.5
C36 C39 H39B 109.5
H39A C39 H39B 109.5
C36 C39 H39C 109.5
H39A C39 H39C 109.5
H39B C39 H39C 109.5

loop_
_geom_bond_atom_site_label_1
_geom_bond_atom_site_label_2
_geom_bond_distance
Br1 C8 1.890(6)
P1 C1 1.833(6)
P1 C31 1.852(5)
P1 C21 1.857(6)
C1 C10 1.386(8)
C1 C2 1.429(8)
C2 C3 1.384(8)
C2 H2 0.9400
C3 C4 1.408(9)
C3 H3 0.9400
C4 C11 1.354(9)
C4 H4 0.9400
C5 C12 1.349(8)
C5 C6 1.390(9)
C5 H5 0.9400
C6 C7 1.374(9)
C6 H6 0.9400
C7 C8 1.407(8)
C7 H7 0.9400
C8 C9 1.358(8)
C9 C12 1.438(8)
C9 C10 1.505(8)
C10 C11 1.410(8)
C11 C12 1.512(9)
C21 C26 1.399(8)
C21 C22 1.419(9)
C22 C23 1.397(9)
C22 C27 1.497(8)
C23 C24 1.387(10)
C23 H23 0.9400
C24 C25 1.362(11)
C24 C28 1.526(10)
C25 C26 1.401(10)
C25 H25 0.9400
C26 C29 1.519(10)
C27 H27A 0.9700
C27 H27B 0.9700
C27 H27C 0.9700
C28 H28A 0.9700
C28 H28B 0.9700
C28 H28C 0.9700
C29 H29A 0.9700
C29 H29B 0.9700
C29 H29C 0.9700
C31 C32 1.404(7)
C31 C36 1.417(7)
C32 C33 1.379(7)
C32 C37 1.509(7)
C33 C34 1.377(7)
C33 H33 0.9400
C34 C35 1.388(7)
C34 C38 1.494(8)
C35 C36 1.364(7)
C35 H35 0.9400
C36 C39 1.528(7)
C37 H37A 0.9700
C37 H37B 0.9700
C37 H37C 0.9700
C38 H38A 0.9700
C38 H38B 0.9700
C38 H38C 0.9700
C39 H39A 0.9700
C39 H39B 0.9700
C39 H39C 0.9700

loop_
_geom_torsion_atom_site_label_1
_geom_torsion_atom_site_label_2
_geom_torsion_atom_site_label_3
_geom_torsion_atom_site_label_4
_geom_torsion
C31 P1 C1 C10 80.4(5)
C21 P1 C1 C10 -170.2(5)
C31 P1 C1 C2 -113.7(5)
C21 P1 C1 C2 -4.3(6)
C10 C1 C2 C3 -1.2(8)
P1 C1 C2 C3 -168.3(5)
C1 C2 C3 C4 0.0(10)
C2 C3 C4 C11 -0.3(9)
C12 C5 C6 C7 -1.5(10)
C5 C6 C7 C8 0.8(10)
C6 C7 C8 C9 0.0(9)
C6 C7 C8 Br1 -179.1(5)
C7 C8 C9 C12 0.0(8)
Br1 C8 C9 C12 179.0(4)
C7 C8 C9 C10 -179.3(9)
Br1 C8 C9 C10 -0.2(13)
C2 C1 C10 C11 2.8(8)
P1 C1 C10 C11 170.0(5)
C2 C1 C10 C9 178.5(7)
P1 C1 C10 C9 -14.3(11)
C8 C9 C10 C1 2.5(17)
C12 C9 C10 C1 -176.9(9)
C8 C9 C10 C11 178.9(10)
C12 C9 C10 C11 -0.4(5)
C3 C4 C11 C10 1.8(9)
C3 C4 C11 C12 179.5(8)
C1 C10 C11 C4 -3.3(9)
C9 C10 C11 C4 179.2(6)
C1 C10 C11 C12 178.0(6)
C9 C10 C11 C12 0.4(4)
C6 C5 C12 C9 1.5(9)
C6 C5 C12 C11 178.6(8)
C8 C9 C12 C5 -0.8(9)
C10 C9 C12 C5 178.8(6)
C8 C9 C12 C11 -179.2(5)
C10 C9 C12 C11 0.4(4)
C4 C11 C12 C5 4.0(17)
C10 C11 C12 C5 -178.0(10)
C4 C11 C12 C9 -178.5(10)
C10 C11 C12 C9 -0.4(5)
C1 P1 C21 C26 105.9(5)
C31 P1 C21 C26 -136.8(5)
C1 P1 C21 C22 -81.1(6)
C31 P1 C21 C22 36.2(6)
C26 C21 C22 C23 4.3(9)
P1 C21 C22 C23 -168.5(5)
C26 C21 C22 C27 -175.0(6)
P1 C21 C22 C27 12.3(9)
C21 C22 C23 C24 -1.8(10)
C27 C22 C23 C24 177.5(6)
C22 C23 C24 C25 -1.1(11)
C22 C23 C24 C28 177.9(7)
C23 C24 C25 C26 1.5(12)
C28 C24 C25 C26 -177.4(6)
C22 C21 C26 C25 -3.9(9)
P1 C21 C26 C25 169.4(5)
C22 C21 C26 C29 176.0(6)
P1 C21 C26 C29 -10.7(8)
C24 C25 C26 C21 1.0(11)
C24 C25 C26 C29 -178.9(7)
C1 P1 C31 C32 -7.1(6)
C21 P1 C31 C32 -117.5(5)
C1 P1 C31 C36 176.6(4)
C21 P1 C31 C36 66.2(4)
C36 C31 C32 C33 -3.6(8)
P1 C31 C32 C33 -179.7(4)
C36 C31 C32 C37 177.2(5)
P1 C31 C32 C37 1.1(9)
C31 C32 C33 C34 -1.2(9)
C37 C32 C33 C34 178.0(5)
C32 C33 C34 C35 2.8(9)
C32 C33 C34 C38 -177.4(6)
C33 C34 C35 C36 0.7(9)
C38 C34 C35 C36 -179.2(6)
C34 C35 C36 C31 -5.5(9)
C34 C35 C36 C39 174.5(5)
C32 C31 C36 C35 6.8(8)
P1 C31 C36 C35 -176.4(4)
C32 C31 C36 C39 -173.2(5)
P1 C31 C36 C39 3.6(7)
